data_2019220
loop_
_publ_author_name
'Tatum, Natalie J.'
'Villemagne, Baptiste'
'Willand, Nicolas'
'Deprez, Benoit'
'Liebeschuetz, John W.'
'Baulard, Alain R.'
'Pohl, Ehmke'

_publ_section_title
;
 Structural and docking studies of potent ethionamide boosters
;
_journal_coeditor_code FM3013
_journal_issue 11
_journal_name_full 'Acta Crystallographica Section C'
_journal_page_first 1243
_journal_page_last 1250
_journal_paper_doi 10.1107/S0108270113028126
_journal_volume 69
_journal_year 2013
_chemical_formula_iupac 'C14 H14 N4 O2 S'
_chemical_formula_moiety 'C14 H14 N4 O2 S'
_chemical_formula_sum 'C14 H14 N4 O2 S'
_chemical_formula_weight 302.35
_chemical_name_systematic 3-Oxo-3-{4-[3-(thiophen-2-yl)-1,2,4-oxadiazol-5-yl]piperidin-1-yl}propanenitrile
_space_group_crystal_system monoclinic
_space_group_IT_number 14
_space_group_name_Hall '-P 2ybc'
_space_group_name_H-M_alt 'P 1 21/c 1'
_symmetry_space_group_name_Hall '-P 2ybc'
_symmetry_space_group_name_H-M 'P 1 21/c 1'
_atom_sites_solution_hydrogens geom
_atom_sites_solution_primary direct
_atom_sites_solution_secondary difmap
_audit_creation_method
;
  Olex2 1.1
  (compiled 2010.09.30 svn.r1450, GUI svn.r3284)
;
_cell_angle_alpha 90.00
_cell_angle_beta 104.882(5)
_cell_angle_gamma 90.00
_cell_formula_units_Z 4
_cell_length_a 6.834(2)
_cell_length_b 16.923(3)
_cell_length_c 12.531(2)
_cell_measurement_reflns_used 9903
_cell_measurement_temperature 99.8
_cell_measurement_theta_max 66.52
_cell_measurement_theta_min 3.65
_cell_volume 1400.6(5)
_computing_cell_refinement 'SMART (Bruker, 2001)'
_computing_data_collection 'SMART (Bruker, 2001)'
_computing_data_reduction 'SAINT (Bruker, 2001)'
_computing_molecular_graphics 'OLEX2 (Dolomanov <i>et al.</i>, 2009)'
_computing_publication_material 'OLEX2 (Dolomanov <i>et al.</i>, 2009)'
_computing_structure_refinement 'SHELXL97 (Sheldrick, 2008)'
_computing_structure_solution 'SHELXS97 (Sheldrick, 2008)'
_diffrn_ambient_temperature 99.8
_diffrn_measured_fraction_theta_full 0.984
_diffrn_measured_fraction_theta_max 0.984
_diffrn_measurement_device_type 'Bruker MicroStar'
_diffrn_measurement_method '\f and \w scans'
_diffrn_radiation_monochromator 'HELIOS mirror system'
_diffrn_radiation_type CuK\a
_diffrn_radiation_wavelength 1.54188
_diffrn_reflns_av_R_equivalents 0.0320
_diffrn_reflns_limit_h_max 8
_diffrn_reflns_limit_h_min -8
_diffrn_reflns_limit_k_max 20
_diffrn_reflns_limit_k_min -19
_diffrn_reflns_limit_l_max 14
_diffrn_reflns_limit_l_min -14
_diffrn_reflns_number 23371
_diffrn_reflns_theta_full 66.64
_diffrn_reflns_theta_max 66.64
_diffrn_reflns_theta_min 4.49
_diffrn_standards_number 0
_exptl_absorpt_coefficient_mu 2.153
_exptl_absorpt_correction_T_max 0.7528
_exptl_absorpt_correction_T_min 0.5739
_exptl_absorpt_correction_type multi-scan
_exptl_absorpt_process_details
;
(SADABS; Bruker, 2008)
;
_exptl_crystal_colour 'clear light colourless'
_exptl_crystal_density_diffrn 1.434
_exptl_crystal_density_method 'not measured'
_exptl_crystal_description plate
_exptl_crystal_F_000 632
_exptl_crystal_size_max 0.8
_exptl_crystal_size_mid 0.4
_exptl_crystal_size_min 0.3
_refine_diff_density_max 0.286
_refine_diff_density_min -0.393
_refine_ls_extinction_method none
_refine_ls_goodness_of_fit_ref 1.175
_refine_ls_hydrogen_treatment constr
_refine_ls_matrix_type full
_refine_ls_number_parameters 190
_refine_ls_number_reflns 2429
_refine_ls_number_restraints 0
_refine_ls_restrained_S_all 1.175
_refine_ls_R_factor_all 0.0326
_refine_ls_R_factor_gt 0.0316
_refine_ls_shift/su_max 0.000
_refine_ls_shift/su_mean 0.000
_refine_ls_structure_factor_coef Fsqd
_refine_ls_weighting_details 'calc w=1/[\s^2^(Fo^2^)+(0.0490P)^2^+0.8611P] where P=(Fo^2^+2Fc^2^)/3'
_refine_ls_weighting_scheme calc
_refine_ls_wR_factor_gt 0.0916
_refine_ls_wR_factor_ref 0.1003
_reflns_number_gt 2413
_reflns_number_total 2429
_reflns_threshold_expression I>2sigma(I)
_cod_data_source_file fm3013.cif
_cod_data_source_block 313ii_0m
_cod_database_code 2019220

loop_
_space_group_symop_id
_space_group_symop_operation_xyz
1 'x, y, z'
2 '-x, y+1/2, -z+1/2'
3 '-x, -y, -z'
4 'x, -y-1/2, z-1/2'

loop_
_atom_site_type_symbol
_atom_site_label
_atom_site_fract_x
_atom_site_fract_y
_atom_site_fract_z
_atom_site_U_iso_or_equiv
_atom_site_adp_type
_atom_site_calc_flag
_atom_site_refinement_flags
_atom_site_occupancy
_atom_site_symmetry_multiplicity
S S1 0.27479(6) 0.31144(3) 0.22476(4) 0.02569(16) Uani d . 1 1
O O2 -0.00277(17) 0.43766(7) -0.09192(9) 0.0205(3) Uani d . 1 1
O O1 -1.08755(18) 0.47624(7) -0.37582(10) 0.0229(3) Uani d . 1 1
N N2 0.1140(2) 0.39798(9) 0.00272(11) 0.0212(3) Uani d . 1 1
N N1 -0.7480(2) 0.45847(9) -0.34241(11) 0.0200(3) Uani d . 1 1
N N3 -0.2216(2) 0.38676(8) -0.00780(11) 0.0191(3) Uani d . 1 1
C C9 -0.1072(3) 0.28747(10) 0.19892(13) 0.0206(4) Uani d . 1 1
H H9 -0.2501 0.2882 0.1705 0.025 Uiso calc R 1 1
C C12 -0.9412(3) 0.44142(10) -0.39353(13) 0.0190(4) Uani d . 1 1
C C7 -0.0240(3) 0.36966(9) 0.04803(13) 0.0184(4) Uani d . 1 1
C C6 -0.1987(2) 0.42765(9) -0.09150(13) 0.0175(3) Uani d . 1 1
N N4 -1.3506(2) 0.32975(10) -0.54264(13) 0.0290(4) Uani d . 1 1
C C2 -0.5429(2) 0.48936(10) -0.15440(13) 0.0195(4) Uani d . 1 1
H H2A -0.6010 0.4458 -0.1195 0.023 Uiso calc R 1 1
H H2B -0.5046 0.5326 -0.0998 0.023 Uiso calc R 1 1
C C3 -0.3544(2) 0.45975(10) -0.18700(13) 0.0183(4) Uani d . 1 1
H H3 -0.2939 0.5051 -0.2185 0.022 Uiso calc R 1 1
C C1 -0.7011(3) 0.51922(10) -0.25546(14) 0.0204(4) Uani d . 1 1
H H1A -0.8262 0.5336 -0.2340 0.024 Uiso calc R 1 1
H H1B -0.6497 0.5673 -0.2843 0.024 Uiso calc R 1 1
C C13 -0.9730(3) 0.37381(10) -0.47758(14) 0.0213(4) Uani d . 1 1
H H13A -0.9268 0.3907 -0.5427 0.026 Uiso calc R 1 1
H H13B -0.8905 0.3277 -0.4441 0.026 Uiso calc R 1 1
C C5 -0.5705(3) 0.42900(11) -0.37528(14) 0.0218(4) Uani d . 1 1
H H5A -0.5090 0.4726 -0.4082 0.026 Uiso calc R 1 1
H H5B -0.6127 0.3872 -0.4319 0.026 Uiso calc R 1 1
C C8 0.0269(3) 0.32454(10) 0.14981(14) 0.0198(4) Uani d . 1 1
C C14 -1.1862(3) 0.35065(10) -0.51288(14) 0.0225(4) Uani d . 1 1
C C10 -0.0041(3) 0.24788(10) 0.29772(15) 0.0244(4) Uani d . 1 1
H H10 -0.0717 0.2190 0.3426 0.029 Uiso calc R 1 1
C C4 -0.4153(2) 0.39576(10) -0.27644(14) 0.0198(4) Uani d . 1 1
H H4A -0.2944 0.3778 -0.2993 0.024 Uiso calc R 1 1
H H4B -0.4732 0.3497 -0.2465 0.024 Uiso calc R 1 1
C C11 0.1995(3) 0.25555(10) 0.32126(15) 0.0261(4) Uani d . 1 1
H H11 0.2903 0.2326 0.3840 0.031 Uiso calc R 1 1

loop_
_atom_site_aniso_label
_atom_site_aniso_U_11
_atom_site_aniso_U_22
_atom_site_aniso_U_33
_atom_site_aniso_U_12
_atom_site_aniso_U_13
_atom_site_aniso_U_23
S1 0.0201(3) 0.0275(3) 0.0269(3) 0.00036(16) 0.00133(19) 0.00533(16)
O2 0.0163(6) 0.0250(6) 0.0194(6) -0.0010(5) 0.0033(5) 0.0018(5)
O1 0.0176(6) 0.0261(6) 0.0251(6) 0.0022(5) 0.0058(5) 0.0013(5)
N2 0.0188(7) 0.0241(7) 0.0186(7) 0.0020(6) 0.0012(6) 0.0033(6)
N1 0.0161(7) 0.0258(8) 0.0178(7) 0.0013(6) 0.0038(6) -0.0028(6)
N3 0.0182(7) 0.0193(7) 0.0194(7) -0.0001(5) 0.0042(6) -0.0006(5)
C9 0.0246(9) 0.0169(8) 0.0191(8) 0.0004(7) 0.0035(7) 0.0003(6)
C12 0.0194(9) 0.0203(8) 0.0174(8) -0.0004(6) 0.0050(7) 0.0043(6)
C7 0.0196(8) 0.0164(8) 0.0190(8) -0.0008(6) 0.0044(7) -0.0033(6)
C6 0.0166(8) 0.0169(8) 0.0193(8) -0.0008(6) 0.0049(6) -0.0034(6)
N4 0.0241(9) 0.0354(9) 0.0252(8) -0.0023(7) 0.0023(7) -0.0004(7)
C2 0.0184(8) 0.0216(8) 0.0184(8) -0.0003(6) 0.0046(7) -0.0013(6)
C3 0.0179(8) 0.0188(8) 0.0182(8) -0.0012(6) 0.0045(7) 0.0011(6)
C1 0.0203(9) 0.0204(8) 0.0199(8) 0.0005(6) 0.0041(7) -0.0030(6)
C13 0.0192(9) 0.0226(9) 0.0208(9) -0.0002(7) 0.0029(7) 0.0012(7)
C5 0.0173(8) 0.0297(9) 0.0190(8) 0.0004(7) 0.0056(7) -0.0038(7)
C8 0.0201(9) 0.0171(8) 0.0212(8) 0.0016(6) 0.0035(7) -0.0017(6)
C14 0.0242(10) 0.0238(9) 0.0190(8) 0.0006(7) 0.0048(7) 0.0007(7)
C10 0.0306(10) 0.0202(8) 0.0219(9) -0.0025(7) 0.0060(7) 0.0000(7)
C4 0.0169(8) 0.0227(9) 0.0204(8) -0.0004(6) 0.0059(7) -0.0016(6)
C11 0.0309(10) 0.0217(9) 0.0223(9) 0.0027(7) 0.0006(7) 0.0038(7)

loop_
_atom_type_symbol
_atom_type_description
_atom_type_scat_dispersion_real
_atom_type_scat_dispersion_imag
_atom_type_scat_source
C C 0.0181 0.0091 'International Tables Vol C Tables 4.2.6.8 and 6.1.1.4'
H H 0.0000 0.0000 'International Tables Vol C Tables 4.2.6.8 and 6.1.1.4'
N N 0.0311 0.0180 'International Tables Vol C Tables 4.2.6.8 and 6.1.1.4'
O O 0.0492 0.0322 'International Tables Vol C Tables 4.2.6.8 and 6.1.1.4'
S S 0.3331 0.5567 'International Tables Vol C Tables 4.2.6.8 and 6.1.1.4'

loop_
_geom_angle_atom_site_label_1
_geom_angle_atom_site_label_2
_geom_angle_atom_site_label_3
_geom_angle
C11 S1 C8 91.39(9)
C6 O2 N2 106.43(12)
C7 N2 O2 102.89(13)
C12 N1 C1 120.23(14)
C12 N1 C5 125.21(14)
C5 N1 C1 114.04(13)
C6 N3 C7 102.46(14)
C8 C9 C10 111.40(16)
O1 C12 N1 123.86(16)
O1 C12 C13 120.22(15)
N1 C12 C13 115.92(14)
N2 C7 N3 114.97(15)
N2 C7 C8 122.50(16)
N3 C7 C8 122.52(15)
O2 C6 C3 117.18(14)
N3 C6 O2 113.25(14)
N3 C6 C3 129.46(15)
C1 C2 C3 110.63(13)
C6 C3 C2 112.48(13)
C6 C3 C4 109.49(13)
C2 C3 C4 109.63(13)
N1 C1 C2 110.88(13)
C14 C13 C12 111.25(14)
N1 C5 C4 110.62(13)
C9 C8 S1 111.73(13)
C9 C8 C7 126.54(16)
C7 C8 S1 121.73(13)
N4 C14 C13 177.06(19)
C11 C10 C9 113.31(16)
C5 C4 C3 109.62(14)
C10 C11 S1 112.16(14)

loop_
_geom_bond_atom_site_label_1
_geom_bond_atom_site_label_2
_geom_bond_distance
S1 C8 1.7273(18)
S1 C11 1.7149(19)
O2 N2 1.4170(18)
O2 C6 1.351(2)
O1 C12 1.229(2)
N2 C7 1.310(2)
N1 C12 1.343(2)
N1 C1 1.472(2)
N1 C5 1.465(2)
N3 C7 1.383(2)
N3 C6 1.299(2)
C9 C8 1.379(2)
C9 C10 1.425(2)
C12 C13 1.532(2)
C7 C8 1.450(2)
C6 C3 1.485(2)
N4 C14 1.145(2)
C2 C3 1.532(2)
C2 C1 1.525(2)
C3 C4 1.537(2)
C13 C14 1.463(2)
C5 C4 1.517(2)
C10 C11 1.353(3)
